data_2204751
loop_
_publ_author_name
'Beheshti, Azizolla'
'Brooks, Neil R.'
'Clegg, William'
'Khorrmdin, Rahman'

_publ_section_title
;Tetraethylammonium
 [1-methylimidazole-2(3<i>H</i>)-thione]copper(I)-di-\m-sulfido-dioxotungstate(VI)
;
_journal_issue 12
_journal_name_full 'Acta Crystallographica Section E'
_journal_page_first m1923
_journal_page_last m1926
_journal_paper_doi 10.1107/S1600536804030132
_journal_volume 60
_journal_year 2004
_chemical_formula_iupac '(C8 H20 N) [W Cu O2 S2 (C4 H6 N2 S)]'
_chemical_formula_moiety 'C8 H20 N +, C4 H6 Cu N2 O2 S3 W -'
_chemical_formula_sum 'C12 H26 Cu N3 O2 S3 W'
_chemical_formula_weight 587.93
_chemical_name_systematic
;
[1-methylimidazole-2(3H)-thione-2\kS]dioxo-1\k^2^O-di-\m-sulfido-1:2\k^4^S:S-
copper(I)tungstate(VI)
;
_space_group_IT_number 19
_symmetry_cell_setting orthorhombic
_symmetry_space_group_name_Hall 'P 2ac 2ab'
_symmetry_space_group_name_H-M 'P 21 21 21'
_atom_sites_solution_hydrogens geom
_atom_sites_solution_primary direct
_atom_sites_solution_secondary difmap
_audit_creation_method SHELXL-97
_cell_angle_alpha 90.00
_cell_angle_beta 90.00
_cell_angle_gamma 90.00
_cell_formula_units_Z 4
_cell_length_a 7.1985(5)
_cell_length_b 16.3720(14)
_cell_length_c 17.244(2)
_cell_measurement_reflns_used 17595
_cell_measurement_temperature 150(2)
_cell_measurement_theta_max 26.0
_cell_measurement_theta_min 2.5
_cell_volume 2032.3(3)
_computing_cell_refinement 'EvalCCD (Duisenberg et al., 2003)'
_computing_data_collection 'COLLECT (Nonius, 1998)'
_computing_data_reduction EvalCCD
_computing_molecular_graphics SHELXTL
_computing_publication_material 'SHELXTL and local programs'
_computing_structure_refinement SHELXTL
_computing_structure_solution 'SHELXTL (Sheldrick, 1997)'
_diffrn_ambient_temperature 150(2)
_diffrn_measured_fraction_theta_full 0.989
_diffrn_measured_fraction_theta_max 0.989
_diffrn_measurement_device_type 'Nonius KappaCCD'
_diffrn_measurement_method '\f and \w'
_diffrn_radiation_monochromator graphite
_diffrn_radiation_source 'sealed tube'
_diffrn_radiation_type MoK\a
_diffrn_radiation_wavelength 0.71073
_diffrn_reflns_av_R_equivalents 0.0350
_diffrn_reflns_av_sigmaI/netI 0.0293
_diffrn_reflns_limit_h_max 6
_diffrn_reflns_limit_h_min -8
_diffrn_reflns_limit_k_max 19
_diffrn_reflns_limit_k_min -19
_diffrn_reflns_limit_l_max 20
_diffrn_reflns_limit_l_min -20
_diffrn_reflns_number 17533
_diffrn_reflns_theta_full 25.01
_diffrn_reflns_theta_max 25.01
_diffrn_reflns_theta_min 4.33
_diffrn_standards_number 0
_exptl_absorpt_coefficient_mu 7.018
_exptl_absorpt_correction_T_max 0.570
_exptl_absorpt_correction_T_min 0.190
_exptl_absorpt_correction_type multi-scan
_exptl_absorpt_process_details '(SADABS; Sheldrick, 1997)'
_exptl_crystal_colour 'pale orange'
_exptl_crystal_density_diffrn 1.922
_exptl_crystal_density_method 'not measured'
_exptl_crystal_description block
_exptl_crystal_F_000 1144
_exptl_crystal_size_max 0.34
_exptl_crystal_size_mid 0.16
_exptl_crystal_size_min 0.08
_refine_diff_density_max 3.680
_refine_diff_density_min -3.791
_refine_ls_abs_structure_details 'Flack (1983), 1483 Friedel pairs'
_refine_ls_abs_structure_Flack 0.35(5)
_refine_ls_extinction_coef 0.0029(6)
_refine_ls_extinction_expression Fc^*^=kFc[1+0.001xFc^2^\l^3^/sin(2\q)]^-1/4^
_refine_ls_extinction_method SHELXTL
_refine_ls_goodness_of_fit_ref 1.237
_refine_ls_hydrogen_treatment constr
_refine_ls_matrix_type full
_refine_ls_number_parameters 201
_refine_ls_number_reflns 3557
_refine_ls_number_restraints 127
_refine_ls_restrained_S_all 1.222
_refine_ls_R_factor_all 0.0961
_refine_ls_R_factor_gt 0.0924
_refine_ls_shift/su_max 0.043
_refine_ls_shift/su_mean 0.005
_refine_ls_structure_factor_coef Fsqd
_refine_ls_weighting_details 'w = 1/[\s^2^(Fo^2^)+149.3501P] where P = (Fo^2^+2Fc^2^)/3'
_refine_ls_weighting_scheme calc
_refine_ls_wR_factor_gt 0.2311
_refine_ls_wR_factor_ref 0.2329
_reflns_number_gt 3369
_reflns_number_total 3557
_reflns_threshold_expression I>2\s(I)
_cod_data_source_file lh6320.cif
_cod_data_source_block I
_cod_database_code 2204751
_cod_database_fobs_code 2204751

loop_
_symmetry_equiv_pos_as_xyz
'x, y, z'
'-x+1/2, -y, z+1/2'
'-x, y+1/2, -z+1/2'
'x+1/2, -y+1/2, -z'

loop_
_atom_site_label
_atom_site_fract_x
_atom_site_fract_y
_atom_site_fract_z
_atom_site_U_iso_or_equiv
_atom_site_adp_type
_atom_site_calc_flag
_atom_site_refinement_flags
_atom_site_occupancy
_atom_site_type_symbol
W 0.58610(18) 0.94048(7) 0.62415(7) 0.0437(4) Uani d U 1 W
Cu 0.6062(5) 1.10332(18) 0.6250(2) 0.0378(7) Uani d U 1 Cu
S1 0.6003(11) 1.2370(4) 0.6215(5) 0.0446(15) Uani d U 1 S
S2 0.3362(11) 1.0254(5) 0.6095(5) 0.055(2) Uani d U 1 S
S3 0.8309(10) 1.0192(7) 0.6499(6) 0.072(3) Uani d U 1 S
O1 0.608(6) 0.8821(14) 0.5385(15) 0.091(8) Uani d U 1 O
O2 0.532(3) 0.8752(14) 0.7011(14) 0.061(6) Uani d U 1 O
N1 0.983(3) 1.2608(15) 0.6551(14) 0.037(5) Uani d U 1 N
N2 0.784(3) 1.3187(13) 0.7341(13) 0.037(5) Uani d U 1 N
H2 0.6796 1.3353 0.7554 0.044 Uiso calc R 1 H
C1 0.797(4) 1.2705(18) 0.6717(15) 0.033(5) Uani d U 1 C
C2 1.077(5) 1.3000(18) 0.7126(19) 0.051(7) Uani d U 1 C
H2A 1.2083 1.300 0.7182 0.061 Uiso calc R 1 H
C3 0.959(4) 1.3381(19) 0.760(2) 0.053(8) Uani d U 1 C
H3 0.9901 1.3719 0.8026 0.064 Uiso calc R 1 H
C4 1.042(4) 1.2144(18) 0.5914(17) 0.043(6) Uani d U 1 C
H4A 0.9340 1.1954 0.5621 0.064 Uiso calc R 1 H
H4B 1.1135 1.1672 0.6098 0.064 Uiso calc R 1 H
H4C 1.1209 1.2481 0.5579 0.064 Uiso calc R 1 H
N3 0.584(3) 0.5761(17) 0.6088(11) 0.071(6) Uani d DU 1 N
C5 0.460(5) 0.612(4) 0.671(2) 0.114(15) Uani d DU 1 C
H5A 0.5352 0.6467 0.7058 0.137 Uiso calc R 1 H
H5B 0.4049 0.5675 0.7019 0.137 Uiso calc R 1 H
C6 0.302(5) 0.664(4) 0.634(4) 0.15(2) Uani d DU 1 C
H6A 0.2162 0.6821 0.6751 0.223 Uiso calc R 1 H
H6B 0.2343 0.6315 0.5961 0.223 Uiso calc R 1 H
H6C 0.3556 0.7123 0.6088 0.223 Uiso calc R 1 H
C7 0.480(5) 0.520(2) 0.5540(18) 0.065(8) Uani d DU 1 C
H7A 0.5691 0.4988 0.5154 0.078 Uiso calc R 1 H
H7B 0.3869 0.5534 0.5255 0.078 Uiso calc R 1 H
C8 0.379(5) 0.447(2) 0.593(3) 0.089(12) Uani d DU 1 C
H8A 0.3165 0.4145 0.5529 0.133 Uiso calc R 1 H
H8B 0.2863 0.4677 0.6297 0.133 Uiso calc R 1 H
H8C 0.4694 0.4132 0.6202 0.133 Uiso calc R 1 H
C9 0.734(4) 0.537(3) 0.658(2) 0.101(13) Uani d DU 1 C
H9A 0.6744 0.5029 0.6986 0.121 Uiso calc R 1 H
H9B 0.8051 0.5806 0.6847 0.121 Uiso calc R 1 H
C10 0.869(5) 0.483(3) 0.610(2) 0.093(13) Uani d DU 1 C
H10A 0.9599 0.4577 0.6443 0.140 Uiso calc R 1 H
H10B 0.9342 0.5177 0.5718 0.140 Uiso calc R 1 H
H10C 0.7987 0.4410 0.5824 0.140 Uiso calc R 1 H
C11 0.671(6) 0.643(2) 0.560(3) 0.091(11) Uani d DU 1 C
H11A 0.5732 0.6731 0.5325 0.109 Uiso calc R 1 H
H11B 0.7546 0.6176 0.5212 0.109 Uiso calc R 1 H
C12 0.785(12) 0.702(3) 0.612(5) 0.20(3) Uani d DU 1 C
H12A 0.8427 0.7443 0.5796 0.297 Uiso calc R 1 H
H12B 0.8811 0.6721 0.6401 0.297 Uiso calc R 1 H
H12C 0.7013 0.7286 0.6496 0.297 Uiso calc R 1 H

loop_
_atom_site_aniso_label
_atom_site_aniso_U_11
_atom_site_aniso_U_22
_atom_site_aniso_U_33
_atom_site_aniso_U_12
_atom_site_aniso_U_13
_atom_site_aniso_U_23
W 0.0549(7) 0.0380(6) 0.0381(6) 0.0110(5) 0.0246(6) 0.0077(6)
Cu 0.0451(18) 0.0381(15) 0.0304(14) 0.0067(14) 0.0083(17) -0.0095(15)
S1 0.044(4) 0.040(3) 0.049(4) 0.001(3) 0.001(4) -0.013(3)
S2 0.039(3) 0.056(4) 0.071(6) 0.017(3) -0.022(4) -0.013(4)
S3 0.016(3) 0.090(6) 0.109(8) 0.011(3) 0.008(4) 0.029(6)
O1 0.16(2) 0.049(11) 0.069(11) 0.031(14) 0.040(17) -0.016(9)
O2 0.062(15) 0.059(10) 0.061(11) 0.004(8) 0.022(11) 0.021(9)
N1 0.014(7) 0.047(13) 0.049(12) 0.014(8) 0.004(7) 0.006(8)
N2 0.035(9) 0.035(12) 0.040(11) -0.015(9) 0.018(8) -0.009(8)
C1 0.026(8) 0.045(12) 0.028(11) 0.000(9) 0.007(8) -0.001(9)
C2 0.032(9) 0.054(18) 0.067(17) -0.025(13) 0.014(11) 0.001(12)
C3 0.042(14) 0.042(17) 0.08(2) -0.025(13) 0.009(12) -0.018(13)
C4 0.027(14) 0.050(17) 0.051(14) 0.008(11) 0.010(11) 0.006(10)
N3 0.067(16) 0.12(2) 0.027(12) 0.022(12) -0.015(9) -0.019(10)
C5 0.05(2) 0.20(5) 0.09(3) 0.02(2) 0.003(17) -0.07(2)
C6 0.012(15) 0.27(6) 0.16(5) 0.04(2) -0.02(3) -0.09(4)
C7 0.07(2) 0.070(18) 0.052(17) 0.019(14) -0.028(14) 0.005(12)
C8 0.05(2) 0.10(2) 0.12(3) 0.028(15) 0.006(18) 0.03(2)
C9 0.014(13) 0.21(4) 0.08(2) 0.005(17) -0.012(12) 0.018(19)
C10 0.06(2) 0.15(4) 0.08(2) 0.021(19) -0.005(18) 0.06(2)
C11 0.05(2) 0.09(2) 0.13(3) 0.014(16) 0.00(2) -0.014(17)
C12 0.25(7) 0.07(3) 0.27(7) -0.01(3) -0.12(6) -0.02(4)

loop_
_atom_type_symbol
_atom_type_description
_atom_type_scat_dispersion_real
_atom_type_scat_dispersion_imag
_atom_type_scat_source
C C 0.0033 0.0016 'International Tables Vol C Tables 4.2.6.8 and 6.1.1.4'
H H 0.000 0.0000 'International Tables Vol C Tables 4.2.6.8 and 6.1.1.4'
N N 0.0061 0.0033 'International Tables Vol C Tables 4.2.6.8 and 6.1.1.4'
O O 0.0106 0.0060 'International Tables Vol C Tables 4.2.6.8 and 6.1.1.4'
S S 0.1246 0.1234 'International Tables Vol C Tables 4.2.6.8 and 6.1.1.4'
Cu Cu 0.3201 1.2651 'International Tables Vol C Tables 4.2.6.8 and 6.1.1.4'
W W -0.8490 6.8722 'International Tables Vol C Tables 4.2.6.8 and 6.1.1.4'

loop_
_geom_angle_atom_site_label_1
_geom_angle_atom_site_label_2
_geom_angle_atom_site_label_3
_geom_angle
_geom_angle_publ_flag
S2 W S3 107.0(3) yes
S2 W O1 107.8(12) yes
S2 W O2 106.3(8) yes
S3 W O1 114.2(13) yes
S3 W O2 112.2(9) yes
O1 W O2 108.9(12) yes
S1 Cu S2 121.7(3) yes
S1 Cu S3 130.9(4) yes
S2 Cu S3 107.2(4) yes
Cu S1 C1 106.5(10) yes
W S2 Cu 70.4(2) yes
W S3 Cu 74.8(3) yes
C1 N1 C2 106(2) yes
C1 N1 C4 121(2) yes
C2 N1 C4 132(2) yes
H2 N2 C1 125.4 ?
H2 N2 C3 125.4 ?
C1 N2 C3 109(2) yes
S1 C1 N1 130(2) yes
S1 C1 N2 122(2) yes
N1 C1 N2 108(2) yes
N1 C2 H2A 124.8 ?
N1 C2 C3 110(3) yes
H2A C2 C3 124.8 ?
N2 C3 C2 106(3) yes
N2 C3 H3 126.9 ?
C2 C3 H3 126.9 ?
N1 C4 H4A 109.5 ?
N1 C4 H4B 109.5 ?
N1 C4 H4C 109.5 ?
H4A C4 H4B 109.5 ?
H4A C4 H4C 109.5 ?
H4B C4 H4C 109.5 ?
C5 N3 C7 113(3) ?
C5 N3 C9 101(2) ?
C5 N3 C11 111(4) ?
C7 N3 C9 117(3) ?
C7 N3 C11 107(3) ?
C9 N3 C11 108(3) ?
N3 C5 H5A 109.4 ?
N3 C5 H5B 109.4 ?
N3 C5 C6 111(3) ?
H5A C5 H5B 108.0 ?
H5A C5 C6 109.4 ?
H5B C5 C6 109.4 ?
C5 C6 H6A 109.5 ?
C5 C6 H6B 109.5 ?
C5 C6 H6C 109.4 ?
H6A C6 H6B 109.5 ?
H6A C6 H6C 109.5 ?
H6B C6 H6C 109.5 ?
N3 C7 H7A 108.4 ?
N3 C7 H7B 108.5 ?
N3 C7 C8 115(3) ?
H7A C7 H7B 107.5 ?
H7A C7 C8 108.5 ?
H7B C7 C8 108.4 ?
C7 C8 H8A 109.5 ?
C7 C8 H8B 109.5 ?
C7 C8 H8C 109.5 ?
H8A C8 H8B 109.5 ?
H8A C8 H8C 109.5 ?
H8B C8 H8C 109.5 ?
N3 C9 H9A 109.1 ?
N3 C9 H9B 109.1 ?
N3 C9 C10 112(3) ?
H9A C9 H9B 107.8 ?
H9A C9 C10 109.1 ?
H9B C9 C10 109.1 ?
C9 C10 H10A 109.5 ?
C9 C10 H10B 109.5 ?
C9 C10 H10C 109.5 ?
H10A C10 H10B 109.5 ?
H10A C10 H10C 109.5 ?
H10B C10 H10C 109.5 ?
N3 C11 H11A 109.5 ?
N3 C11 H11B 109.5 ?
N3 C11 C12 111(4) ?
H11A C11 H11B 108.1 ?
H11A C11 C12 109.5 ?
H11B C11 C12 109.5 ?
C11 C12 H12A 109.5 ?
C11 C12 H12B 109.5 ?
C11 C12 H12C 109.5 ?
H12A C12 H12B 109.5 ?
H12A C12 H12C 109.5 ?
H12B C12 H12C 109.5 ?

loop_
_geom_bond_atom_site_label_1
_geom_bond_atom_site_label_2
_geom_bond_distance
_geom_bond_publ_flag
W S2 2.288(7) yes
W S3 2.228(10) yes
W O1 1.77(2) yes
W O2 1.75(2) yes
Cu S1 2.189(7) yes
Cu S2 2.340(9) yes
Cu S3 2.168(9) yes
S1 C1 1.75(3) yes
N1 C1 1.37(3) yes
N1 C2 1.36(4) yes
N1 C4 1.40(3) yes
N2 H2 0.88 ?
N2 C1 1.34(3) yes
N2 C3 1.37(4) yes
C2 H2A 0.95 ?
C2 C3 1.33(4) yes
C3 H3 0.95 ?
C4 H4A 0.98 ?
C4 H4B 0.98 ?
C4 H4C 0.98 ?
N3 C5 1.51(2) ?
N3 C7 1.51(2) ?
N3 C9 1.51(2) ?
N3 C11 1.51(2) ?
C5 H5A 0.99 ?
C5 H5B 0.99 ?
C5 C6 1.56(3) ?
C6 H6A 0.98 ?
C6 H6B 0.98 ?
C6 H6C 0.98 ?
C7 H7A 0.99 ?
C7 H7B 0.99 ?
C7 C8 1.55(3) ?
C8 H8A 0.98 ?
C8 H8B 0.98 ?
C8 H8C 0.98 ?
C9 H9A 0.99 ?
C9 H9B 0.99 ?
C9 C10 1.56(3) ?
C10 H10A 0.98 ?
C10 H10B 0.98 ?
C10 H10C 0.98 ?
C11 H11A 0.99 ?
C11 H11B 0.99 ?
C11 C12 1.56(3) ?
C12 H12A 0.98 ?
C12 H12B 0.98 ?
C12 H12C 0.98 ?

loop_
_geom_hbond_atom_site_label_D
_geom_hbond_atom_site_label_H
_geom_hbond_atom_site_label_A
_geom_hbond_site_symmetry_A
_geom_hbond_distance_DH
_geom_hbond_distance_HA
_geom_hbond_distance_DA
_geom_hbond_angle_DHA
_geom_hbond_publ_flag
N2 H2 O2 3_656 0.88 1.82 2.70(3) 177 no

loop_
_geom_torsion_atom_site_label_1
_geom_torsion_atom_site_label_2
_geom_torsion_atom_site_label_3
_geom_torsion_atom_site_label_4
_geom_torsion
_geom_torsion_publ_flag
S2 Cu S1 C1 157.1(9) yes
S3 Cu S1 C1 -18.0(11) yes
S3 W S2 Cu 5.3(4) ?
O1 W S2 Cu -117.9(11) ?
O2 W S2 Cu 125.5(9) ?
S1 Cu S2 W 178.4(3) ?
S3 Cu S2 W -5.5(4) ?
S1 Cu S3 W -178.9(4) ?
S2 Cu S3 W 5.5(4) ?
S2 W S3 Cu -5.6(4) ?
O1 W S3 Cu 113.6(11) ?
O2 W S3 Cu -121.9(9) ?
C3 N2 C1 S1 -178(2) ?
C3 N2 C1 N1 -2(3) ?
C2 N1 C1 S1 179(2) ?
C2 N1 C1 N2 4(3) ?
C4 N1 C1 S1 -4(4) ?
C4 N1 C1 N2 -179(2) ?
Cu S1 C1 N1 65(3) yes
Cu S1 C1 N2 -121(2) yes
C1 N1 C2 C3 -5(4) ?
C4 N1 C2 C3 179(3) ?
N1 C2 C3 N2 4(4) ?
C1 N2 C3 C2 -1(4) ?
C7 N3 C5 C6 -61(5) ?
C9 N3 C5 C6 174(4) ?
C11 N3 C5 C6 59(5) ?
C5 N3 C7 C8 -58(4) ?
C9 N3 C7 C8 58(4) ?
C11 N3 C7 C8 180(3) ?
C5 N3 C9 C10 172(4) ?
C7 N3 C9 C10 49(5) ?
C11 N3 C9 C10 -72(4) ?
C5 N3 C11 C12 57(5) ?
C7 N3 C11 C12 -179(4) ?
C9 N3 C11 C12 -52(5) ?
